data_7042217
loop_
_publ_author_name
'Li, Ning'
'Garc\'ia-Rodr\'iguez, Ra\'ul'
'Matthews, Peter D.'
'Luo, He-Kuan'
'Wright, Dominic S.'

_publ_section_title
;
 Synthesis, structure and paramagnetic NMR analysis of a series of
 lanthanide-containing [LnTi6O3(O(i)Pr)9(salicylate)6] cages.
;
_journal_issue 13
_journal_name_full 'Dalton transactions (Cambridge, England : 2003)'
_journal_page_first 4287
_journal_page_last 4295
_journal_paper_doi 10.1039/c7dt00049a
_journal_volume 46
_journal_year 2017
_chemical_formula_moiety 'C69 H87 Ho O30 Ti6'
_chemical_formula_sum 'C69 H87 Ho O30 Ti6'
_chemical_formula_weight 1848.71
_space_group_crystal_system hexagonal
_space_group_IT_number 174
_space_group_name_Hall 'P -6'
_space_group_name_H-M_alt 'P -6'
_symmetry_space_group_name_Hall 'P -6'
_symmetry_space_group_name_H-M 'P -6'
_atom_sites_solution_hydrogens geom
_audit_creation_method SHELXL-2016/6
_audit_update_record
;
2017-02-27 deposited with the CCDC.
2017-03-01 downloaded from the CCDC.
;
_cell_angle_alpha 90
_cell_angle_beta 90
_cell_angle_gamma 120
_cell_formula_units_Z 2
_cell_length_a 14.8834(4)
_cell_length_b 14.8834(4)
_cell_length_c 23.5900(8)
_cell_measurement_reflns_used 9777
_cell_measurement_temperature 180(2)
_cell_measurement_theta_max 61.6
_cell_measurement_theta_min 3.43
_cell_volume 4525.5(2)
_computing_cell_refinement 'refinement of XYZ centroids > 20sigma(I)'
_computing_data_collection 'Bruker software package, narrow-frames'
_computing_data_reduction
;
 Bruker SAINT software package, narrow frame algorithm
;
_computing_molecular_graphics 'SHELXL-2016/6 (Sheldrick, 2016)'
_computing_publication_material 'SHELXL-2016/6 (Sheldrick, 2016)'
_computing_structure_refinement 'SHELXL-2016/6 (Sheldrick, 2016)'
_computing_structure_solution 'SHELXT 2014/4 (Sheldrick, 2014)'
_diffrn_ambient_temperature 180(2)
_diffrn_measured_fraction_theta_full 0.999
_diffrn_measured_fraction_theta_max 0.998
_diffrn_measurement_device_type 'Bruker QUEST D8 CCD'
_diffrn_measurement_method 'Thin slice \w and \f scans'
_diffrn_radiation_source '30W microfocus sealed tube, Quazar optics'
_diffrn_radiation_type CuK\a
_diffrn_radiation_wavelength 1.54178
_diffrn_reflns_av_R_equivalents 0.0625
_diffrn_reflns_av_unetI/netI 0.0349
_diffrn_reflns_Laue_measured_fraction_full 0.999
_diffrn_reflns_Laue_measured_fraction_max 0.998
_diffrn_reflns_limit_h_max 16
_diffrn_reflns_limit_h_min -17
_diffrn_reflns_limit_k_max 17
_diffrn_reflns_limit_k_min -17
_diffrn_reflns_limit_l_max 28
_diffrn_reflns_limit_l_min -28
_diffrn_reflns_number 41759
_diffrn_reflns_point_group_measured_fraction_full 0.999
_diffrn_reflns_point_group_measured_fraction_max 0.998
_diffrn_reflns_theta_full 66.780
_diffrn_reflns_theta_max 66.780
_diffrn_reflns_theta_min 3.429
_exptl_absorpt_coefficient_mu 6.429
_exptl_absorpt_correction_T_max 0.276
_exptl_absorpt_correction_T_min 0.218
_exptl_absorpt_correction_type multi-scan
_exptl_absorpt_process_details
;
multi-scan from symmetry-related measurements (SADABS) 
;
_exptl_crystal_colour yellow
_exptl_crystal_density_diffrn 1.357
_exptl_crystal_description block
_exptl_crystal_F_000 1880
_exptl_crystal_size_max 0.340
_exptl_crystal_size_mid 0.300
_exptl_crystal_size_min 0.270
_exptl_transmission_factor_max 1.000
_exptl_transmission_factor_min 0.688
_refine_diff_density_max 3.177
_refine_diff_density_min -0.844
_refine_diff_density_rms 0.188
_refine_ls_abs_structure_details
;
 Flack x determined using 2478 quotients [(I+)-(I-)]/[(I+)+(I-)]
 (Parsons, Flack and Wagner, Acta Cryst. B69 (2013) 249-259).
;
_refine_ls_abs_structure_Flack 0.419(6)
_refine_ls_extinction_method none
_refine_ls_goodness_of_fit_ref 1.104
_refine_ls_hydrogen_treatment constr
_refine_ls_matrix_type full
_refine_ls_number_parameters 326
_refine_ls_number_reflns 5479
_refine_ls_number_restraints 202
_refine_ls_restrained_S_all 1.100
_refine_ls_R_factor_all 0.0692
_refine_ls_R_factor_gt 0.0655
_refine_ls_shift/su_max 0.000
_refine_ls_shift/su_mean 0.000
_refine_ls_structure_factor_coef Fsqd
_refine_ls_weighting_details 'w=1/[\s^2^(Fo^2^)+(0.1360P)^2^+7.5091P] where P=(Fo^2^+2Fc^2^)/3'
_refine_ls_weighting_scheme calc
_refine_ls_wR_factor_gt 0.1850
_refine_ls_wR_factor_ref 0.1914
_reflns_Friedel_coverage 0.990
_reflns_Friedel_fraction_full 0.999
_reflns_Friedel_fraction_max 0.998
_reflns_number_gt 5227
_reflns_number_total 5479
_reflns_threshold_expression 'I > 2\s(I)'
_cod_data_source_file c7dt00049a2.cif
_cod_data_source_block ho3_b
_cod_depositor_comments 'Adding full bibliography for 7042216--7042227.cif.'
_cod_original_cell_volume 4525.5(3)
_cod_database_code 7042217
_shelx_shelxl_version_number 2016/6
_shelx_space_group_comment
;
The symmetry employed for this shelxl refinement is uniquely defined
by the following loop, which should always be used as a source of
symmetry information in preference to the above space-group names.
They are only intended as comments.
;
_shelx_estimated_absorpt_t_min 0.218
_shelx_estimated_absorpt_t_max 0.276

loop_
_space_group_symop_operation_xyz
'x, y, z'
'-y, x-y, z'
'-x+y, -x, z'
'x, y, -z'
'-y, x-y, -z'
'-x+y, -x, -z'

loop_
_atom_site_label
_atom_site_type_symbol
_atom_site_fract_x
_atom_site_fract_y
_atom_site_fract_z
_atom_site_U_iso_or_equiv
_atom_site_adp_type
_atom_site_occupancy
_atom_site_site_symmetry_order
_atom_site_calc_flag
_atom_site_refinement_flags_posn
_atom_site_refinement_flags_adp
_atom_site_refinement_flags_occupancy
_atom_site_disorder_assembly
_atom_site_disorder_group
Ho1 Ho 0.666667 0.333333 0.500000 0.0251(6) Uani 1 6 d S T P . .
Ho2 Ho 1.000000 1.000000 1.000000 0.0238(6) Uani 1 6 d S T P . .
Ti1 Ti 0.4672(2) 0.3644(2) 0.56293(10) 0.0323(6) Uani 1 1 d . . . . .
Ti2 Ti 0.8099(2) 0.7629(2) 0.93697(9) 0.0297(6) Uani 1 1 d . . . . .
O1 O 0.5040(11) 0.3083(10) 0.500000 0.030(3) Uani 1 2 d S TU P . .
O2 O 0.4874(11) 0.4614(11) 0.500000 0.037(3) Uani 1 2 d S TU P C .
O3 O 0.3291(9) 0.2941(10) 0.5641(4) 0.048(3) Uani 1 1 d D U . . .
O4 O 0.4792(9) 0.4549(9) 0.6212(5) 0.046(3) Uani 1 1 d . U . . .
O5 O 0.4713(9) 0.2598(8) 0.6154(4) 0.039(3) Uani 1 1 d . U . . .
O6 O 0.6328(8) 0.4338(7) 0.5754(4) 0.032(2) Uani 1 1 d . U . . .
O21 O 0.8390(11) 0.8523(11) 1.000000 0.031(3) Uani 1 2 d S TU P . .
O22 O 0.8357(12) 0.6887(9) 1.000000 0.033(3) Uani 1 2 d S TU P G .
O23 O 0.6733(9) 0.6855(8) 0.9365(4) 0.038(2) Uani 1 1 d D U . . .
O24 O 0.8302(9) 0.6934(7) 0.8769(4) 0.042(3) Uani 1 1 d . U . . .
O25 O 0.9768(8) 0.8677(8) 0.9251(4) 0.028(2) Uani 1 1 d . U . . .
O26 O 0.8052(9) 0.8675(8) 0.8857(4) 0.037(2) Uani 1 1 d . U . . .
C2 C 0.482(2) 0.560(2) 0.500000 0.059(7) Uani 1 2 d S TU P . .
H2A H 0.473565 0.560848 0.542047 0.071 Uiso 0.5 1 calc R U P A -1
C2A C 0.593(4) 0.653(3) 0.500000 0.096(12) Uani 1 2 d S TU P C .
H2AA H 0.591405 0.717878 0.500000 0.144 Uiso 0.5 1 calc R U P B -1
H2AB H 0.629828 0.650118 0.533920 0.144 Uiso 0.5 1 calc R U P B -1
H2AC H 0.629828 0.650118 0.466080 0.144 Uiso 0.5 1 calc R U P B -1
C2B C 0.364(4) 0.534(5) 0.487(3) 0.10(2) Uiso 0.5 1 d . . P C -1
H2BA H 0.361663 0.598706 0.486619 0.151 Uiso 0.5 1 calc R U P C -1
H2BB H 0.343277 0.501224 0.449224 0.151 Uiso 0.5 1 calc R U P C -1
H2BC H 0.317363 0.487199 0.515565 0.151 Uiso 0.5 1 calc R U P C -1
C3 C 0.245(2) 0.244(2) 0.6068(12) 0.058(6) Uiso 0.54(3) 1 d D U P D 1
H3 H 0.264817 0.223245 0.642880 0.070 Uiso 0.54(3) 1 calc R U P D 1
C3A C 0.199(4) 0.312(4) 0.614(2) 0.087(8) Uiso 0.54(3) 1 d D U P D 1
H3AA H 0.142619 0.280928 0.641701 0.131 Uiso 0.54(3) 1 calc R U P D 1
H3AB H 0.252126 0.380416 0.626683 0.131 Uiso 0.54(3) 1 calc R U P D 1
H3AC H 0.170825 0.318124 0.577262 0.131 Uiso 0.54(3) 1 calc R U P D 1
C3B C 0.174(4) 0.155(4) 0.5682(18) 0.087(8) Uiso 0.54(3) 1 d D U P D 1
H3BA H 0.202216 0.108886 0.562741 0.131 Uiso 0.54(3) 1 calc R U P D 1
H3BB H 0.104790 0.116301 0.585423 0.131 Uiso 0.54(3) 1 calc R U P D 1
H3BC H 0.168387 0.182732 0.531411 0.131 Uiso 0.54(3) 1 calc R U P D 1
C3' C 0.225(4) 0.229(3) 0.5644(16) 0.058(6) Uiso 0.46(3) 1 d D U P D 2
H3A' H 0.196761 0.220609 0.524967 0.070 Uiso 0.46(3) 1 calc R U P D 2
C3A' C 0.177(5) 0.276(4) 0.601(2) 0.087(8) Uiso 0.46(3) 1 d D U P D 2
H3AD H 0.101157 0.230161 0.602085 0.131 Uiso 0.46(3) 1 calc R U P D 2
H3AE H 0.204170 0.284386 0.639916 0.131 Uiso 0.46(3) 1 calc R U P D 2
H3AF H 0.193161 0.343822 0.586183 0.131 Uiso 0.46(3) 1 calc R U P D 2
C3B' C 0.193(5) 0.125(4) 0.590(2) 0.087(8) Uiso 0.46(3) 1 d D U P D 2
H3BD H 0.116775 0.081968 0.588587 0.131 Uiso 0.46(3) 1 calc R U P D 2
H3BE H 0.223322 0.091249 0.567550 0.131 Uiso 0.46(3) 1 calc R U P D 2
H3BF H 0.216664 0.133568 0.628864 0.131 Uiso 0.46(3) 1 calc R U P D 2
C11 C 0.5520(14) 0.5279(12) 0.6535(7) 0.045(4) Uani 1 1 d . U . . .
C12 C 0.5233(17) 0.5805(15) 0.6932(7) 0.056(5) Uani 1 1 d . U . . .
H12A H 0.453573 0.566152 0.695409 0.067 Uiso 1 1 calc R U . . .
C13 C 0.599(2) 0.654(2) 0.7288(9) 0.074(6) Uani 1 1 d . U . . .
H13A H 0.578793 0.688571 0.755037 0.089 Uiso 1 1 calc R U . . .
C14 C 0.6968(19) 0.6774(19) 0.7286(8) 0.068(6) Uani 1 1 d . U . . .
H14A H 0.745193 0.727039 0.754401 0.082 Uiso 1 1 calc R U . . .
C15 C 0.7269(17) 0.6288(16) 0.6902(8) 0.058(5) Uani 1 1 d . U . . .
H15A H 0.797943 0.647686 0.688398 0.070 Uiso 1 1 calc R U . . .
C16 C 0.6556(13) 0.5512(12) 0.6529(7) 0.038(3) Uani 1 1 d . U . . .
C17 C 0.4966(12) 0.1915(13) 0.6124(7) 0.038(4) Uani 1 1 d . U . . .
C22 C 0.834(3) 0.591(2) 1.000000 0.063(7) Uani 1 2 d S TU P . .
H22' H 0.820190 0.575605 0.958596 0.076 Uiso 0.5 1 calc R U P E -1
C22A C 0.933(5) 0.613(5) 1.000000 0.14(2) Uani 1 2 d S TU P G .
H22A H 0.976130 0.681518 0.982637 0.206 Uiso 0.5 1 calc R U P F -1
H22B H 0.955458 0.614297 1.039086 0.206 Uiso 0.5 1 calc R U P F -1
H22C H 0.938935 0.560567 0.978277 0.206 Uiso 0.5 1 calc R U P F -1
C22B C 0.745(4) 0.504(2) 1.0198(17) 0.080(13) Uani 0.5 1 d . U P G -1
H22D H 0.684537 0.512478 1.013209 0.120 Uiso 0.5 1 calc R U P G -1
H22E H 0.735402 0.442176 0.999736 0.120 Uiso 0.5 1 calc R U P G -1
H22F H 0.751925 0.495906 1.060545 0.120 Uiso 0.5 1 calc R U P G -1
C23 C 0.601(2) 0.642(2) 0.8889(13) 0.060(7) Uiso 0.54(2) 1 d D U P H 1
H23A H 0.638828 0.671818 0.852535 0.072 Uiso 0.54(2) 1 calc R U P H 1
C23A C 0.527(4) 0.680(4) 0.899(2) 0.096(8) Uiso 0.54(2) 1 d D U P H 1
H23B H 0.564473 0.755541 0.899327 0.143 Uiso 0.54(2) 1 calc R U P H 1
H23C H 0.474760 0.654199 0.868842 0.143 Uiso 0.54(2) 1 calc R U P H 1
H23D H 0.492643 0.653534 0.935700 0.143 Uiso 0.54(2) 1 calc R U P H 1
C23B C 0.553(4) 0.530(3) 0.888(2) 0.096(8) Uiso 0.54(2) 1 d D U P H 1
H23E H 0.504915 0.502671 0.855586 0.143 Uiso 0.54(2) 1 calc R U P H 1
H23F H 0.606801 0.511069 0.883561 0.143 Uiso 0.54(2) 1 calc R U P H 1
H23G H 0.514918 0.501259 0.923084 0.143 Uiso 0.54(2) 1 calc R U P H 1
C23' C 0.566(2) 0.654(3) 0.9389(16) 0.060(7) Uiso 0.46(2) 1 d D U P H 2
H23H H 0.539929 0.607635 0.972868 0.072 Uiso 0.46(2) 1 calc R U P H 2
C23C C 0.541(5) 0.736(4) 0.952(2) 0.096(8) Uiso 0.46(2) 1 d D U P H 2
H23I H 0.465589 0.706531 0.952428 0.143 Uiso 0.46(2) 1 calc R U P H 2
H23J H 0.569841 0.766478 0.988940 0.143 Uiso 0.46(2) 1 calc R U P H 2
H23K H 0.571333 0.790263 0.922681 0.143 Uiso 0.46(2) 1 calc R U P H 2
C23D C 0.500(5) 0.588(4) 0.893(2) 0.096(8) Uiso 0.46(2) 1 d D U P H 2
H23L H 0.428302 0.571374 0.898740 0.143 Uiso 0.46(2) 1 calc R U P H 2
H23M H 0.525195 0.624655 0.856431 0.143 Uiso 0.46(2) 1 calc R U P H 2
H23N H 0.502963 0.523556 0.891526 0.143 Uiso 0.46(2) 1 calc R U P H 2
C31 C 0.9050(12) 0.6986(11) 0.8430(6) 0.036(3) Uani 1 1 d . U . . .
C32 C 0.8785(16) 0.6197(15) 0.8033(8) 0.054(4) Uani 1 1 d . U . . .
H32A H 0.809023 0.563966 0.801327 0.065 Uiso 1 1 calc R U . . .
C33 C 0.953(2) 0.6217(18) 0.7662(9) 0.067(5) Uani 1 1 d . U . . .
H33A H 0.936067 0.567017 0.739927 0.081 Uiso 1 1 calc R U . . .
C34 C 1.0565(18) 0.7095(19) 0.7693(9) 0.074(6) Uani 1 1 d . U . . .
H34A H 1.107967 0.715855 0.743203 0.089 Uiso 1 1 calc R U . . .
C35 C 1.0810(15) 0.7846(16) 0.8101(8) 0.054(5) Uani 1 1 d . U . . .
H35A H 1.150455 0.840324 0.812725 0.065 Uiso 1 1 calc R U . . .
C36 C 1.0071(13) 0.7811(12) 0.8477(6) 0.036(3) Uani 1 1 d . U . . .
C37 C 0.8273(13) 0.9599(13) 0.8884(7) 0.035(3) Uani 1 1 d . U . . .

loop_
_atom_site_aniso_label
_atom_site_aniso_U_11
_atom_site_aniso_U_22
_atom_site_aniso_U_33
_atom_site_aniso_U_23
_atom_site_aniso_U_13
_atom_site_aniso_U_12
Ho1 0.0238(8) 0.0238(8) 0.0277(13) 0.000 0.000 0.0119(4)
Ho2 0.0228(8) 0.0228(8) 0.0257(12) 0.000 0.000 0.0114(4)
Ti1 0.0280(14) 0.0331(14) 0.0395(15) -0.0031(10) 0.0036(9) 0.0182(12)
Ti2 0.0277(13) 0.0260(13) 0.0302(12) -0.0035(9) -0.0015(9) 0.0095(11)
O1 0.029(6) 0.028(6) 0.038(6) 0.000 0.000 0.019(5)
O2 0.036(7) 0.026(6) 0.057(7) 0.000 0.000 0.022(6)
O3 0.034(5) 0.056(7) 0.056(6) 0.003(5) 0.008(5) 0.023(6)
O4 0.040(5) 0.046(6) 0.052(6) -0.007(5) 0.012(5) 0.022(5)
O5 0.044(5) 0.047(6) 0.038(5) 0.006(4) 0.010(4) 0.030(5)
O6 0.030(5) 0.034(5) 0.037(5) 0.003(4) -0.001(4) 0.019(4)
O21 0.030(7) 0.027(6) 0.021(5) 0.000 0.000 0.003(5)
O22 0.042(7) 0.021(6) 0.037(6) 0.000 0.000 0.018(6)
O23 0.033(5) 0.032(5) 0.039(5) -0.001(4) 0.003(4) 0.009(4)
O24 0.043(6) 0.032(5) 0.042(5) -0.008(4) 0.000(4) 0.010(4)
O25 0.028(5) 0.030(5) 0.027(4) -0.006(4) 0.005(3) 0.016(4)
O26 0.042(5) 0.034(5) 0.036(5) -0.004(4) -0.011(4) 0.019(4)
C2 0.062(13) 0.048(11) 0.082(13) 0.000 0.000 0.039(10)
C2A 0.10(2) 0.055(16) 0.13(2) 0.000 0.000 0.034(16)
C11 0.057(8) 0.028(6) 0.047(7) 0.006(6) 0.012(7) 0.018(6)
C12 0.065(10) 0.049(8) 0.051(8) -0.012(7) 0.016(7) 0.027(7)
C13 0.083(11) 0.086(12) 0.051(8) -0.025(9) -0.002(8) 0.041(9)
C14 0.076(11) 0.070(10) 0.053(8) -0.031(8) -0.004(8) 0.032(8)
C15 0.062(10) 0.054(9) 0.054(8) -0.016(7) 0.003(7) 0.025(8)
C16 0.047(8) 0.041(7) 0.033(7) -0.001(6) -0.001(5) 0.027(7)
C17 0.034(7) 0.038(7) 0.032(6) -0.006(6) -0.003(6) 0.010(6)
C22 0.075(13) 0.053(12) 0.062(11) 0.000 0.000 0.033(10)
C22A 0.15(3) 0.15(3) 0.15(3) 0.000 0.000 0.10(2)
C22B 0.11(3) 0.024(12) 0.10(3) 0.016(13) 0.01(2) 0.030(17)
C31 0.049(8) 0.034(7) 0.032(6) -0.004(5) 0.006(6) 0.024(6)
C32 0.061(9) 0.046(8) 0.053(8) -0.015(7) -0.013(7) 0.025(7)
C33 0.076(11) 0.065(10) 0.062(9) -0.014(8) 0.014(8) 0.035(9)
C34 0.077(11) 0.081(11) 0.063(9) -0.029(8) 0.019(8) 0.038(9)
C35 0.045(8) 0.070(10) 0.048(8) -0.015(7) 0.011(6) 0.030(7)
C36 0.043(8) 0.039(7) 0.029(6) -0.009(5) -0.001(5) 0.023(6)
C37 0.037(7) 0.043(8) 0.033(6) 0.005(6) 0.004(6) 0.026(6)

loop_
_atom_type_symbol
_atom_type_description
_atom_type_scat_dispersion_real
_atom_type_scat_dispersion_imag
_atom_type_scat_source
C C 0.0181 0.0091 'International Tables Vol C Tables 4.2.6.8 and 6.1.1.4'
H H 0.0000 0.0000 'International Tables Vol C Tables 4.2.6.8 and 6.1.1.4'
O O 0.0492 0.0322 'International Tables Vol C Tables 4.2.6.8 and 6.1.1.4'
Ti Ti 0.2191 1.8069 'International Tables Vol C Tables 4.2.6.8 and 6.1.1.4'
Ho Ho -14.9734 3.7046 'International Tables Vol C Tables 4.2.6.8 and 6.1.1.4'

loop_
_geom_angle_atom_site_label_1
_geom_angle_atom_site_label_2
_geom_angle_atom_site_label_3
_geom_angle
_geom_angle_site_symmetry_1
_geom_angle_site_symmetry_3
O1 Ho1 O1 119.999(5) . 2_655
O1 Ho1 O1 120.001(2) . 3_665
O1 Ho1 O1 120.000(3) 2_655 3_665
O1 Ho1 O6 135.1(2) . 3_665
O1 Ho1 O6 73.1(3) 2_655 3_665
O1 Ho1 O6 65.4(3) 3_665 3_665
O1 Ho1 O6 65.4(3) . .
O1 Ho1 O6 135.1(2) 2_655 .
O1 Ho1 O6 73.1(3) 3_665 .
O6 Ho1 O6 76.1(3) 3_665 .
O1 Ho1 O6 73.0(3) . 5_656
O1 Ho1 O6 65.4(3) 2_655 5_656
O1 Ho1 O6 135.1(2) 3_665 5_656
O6 Ho1 O6 138.32(16) 3_665 5_656
O6 Ho1 O6 138.32(16) . 5_656
O1 Ho1 O6 135.1(2) . 6_666
O1 Ho1 O6 73.1(3) 2_655 6_666
O1 Ho1 O6 65.4(3) 3_665 6_666
O6 Ho1 O6 89.3(4) 3_665 6_666
O6 Ho1 O6 138.32(17) . 6_666
O6 Ho1 O6 76.1(3) 5_656 6_666
O1 Ho1 O6 73.0(3) . 2_655
O1 Ho1 O6 65.4(3) 2_655 2_655
O1 Ho1 O6 135.1(2) 3_665 2_655
O6 Ho1 O6 76.1(3) 3_665 2_655
O6 Ho1 O6 76.1(3) . 2_655
O6 Ho1 O6 89.3(4) 5_656 2_655
O6 Ho1 O6 138.32(16) 6_666 2_655
O1 Ho1 O6 65.4(3) . 4_556
O1 Ho1 O6 135.1(2) 2_655 4_556
O1 Ho1 O6 73.1(3) 3_665 4_556
O6 Ho1 O6 138.32(17) 3_665 4_556
O6 Ho1 O6 89.3(4) . 4_556
O6 Ho1 O6 76.1(3) 5_656 4_556
O6 Ho1 O6 76.1(3) 6_666 4_556
O6 Ho1 O6 138.32(16) 2_655 4_556
O1 Ho1 Ti1 28.84(17) . .
O1 Ho1 Ti1 130.3(3) 2_655 .
O1 Ho1 Ti1 103.3(3) 3_665 .
O6 Ho1 Ti1 108.0(2) 3_665 .
O6 Ho1 Ti1 37.1(2) . .
O6 Ho1 Ti1 101.2(2) 5_656 .
O6 Ho1 Ti1 153.7(2) 6_666 .
O6 Ho1 Ti1 66.9(2) 2_655 .
O6 Ho1 Ti1 77.9(2) 4_556 .
O1 Ho1 Ti1 103.3(3) . 5_656
O1 Ho1 Ti1 28.84(17) 2_655 5_656
O1 Ho1 Ti1 130.3(3) 3_665 5_656
O6 Ho1 Ti1 101.2(2) 3_665 5_656
O6 Ho1 Ti1 153.7(2) . 5_656
O6 Ho1 Ti1 37.1(2) 5_656 5_656
O6 Ho1 Ti1 66.9(2) 6_666 5_656
O6 Ho1 Ti1 77.9(2) 2_655 5_656
O6 Ho1 Ti1 108.0(2) 4_556 5_656
Ti1 Ho1 Ti1 125.973(19) . 5_656
O1 Ho1 Ti1 103.3(3) . 2_655
O1 Ho1 Ti1 28.84(17) 2_655 2_655
O1 Ho1 Ti1 130.3(3) 3_665 2_655
O6 Ho1 Ti1 66.9(2) 3_665 2_655
O6 Ho1 Ti1 108.0(2) . 2_655
O6 Ho1 Ti1 77.9(2) 5_656 2_655
O6 Ho1 Ti1 101.2(2) 6_666 2_655
O6 Ho1 Ti1 37.1(2) 2_655 2_655
O6 Ho1 Ti1 153.7(2) 4_556 2_655
Ti1 Ho1 Ti1 103.76(5) . 2_655
Ti1 Ho1 Ti1 49.43(8) 5_656 2_655
O21 Ho2 O21 120.000(6) . 3_675
O21 Ho2 O21 120.001(8) . 2_765
O21 Ho2 O21 120.000(15) 3_675 2_765
O21 Ho2 O25 135.6(2) . 5_767
O21 Ho2 O25 72.5(3) 3_675 5_767
O21 Ho2 O25 65.6(3) 2_765 5_767
O21 Ho2 O25 72.5(3) . 3_675
O21 Ho2 O25 65.6(3) 3_675 3_675
O21 Ho2 O25 135.6(2) 2_765 3_675
O25 Ho2 O25 137.93(16) 5_767 3_675
O21 Ho2 O25 72.5(3) . 6_677
O21 Ho2 O25 65.6(3) 3_675 6_677
O21 Ho2 O25 135.6(2) 2_765 6_677
O25 Ho2 O25 76.9(3) 5_767 6_677
O25 Ho2 O25 88.2(4) 3_675 6_677
O21 Ho2 O25 135.6(2) . 2_765
O21 Ho2 O25 72.5(3) 3_675 2_765
O21 Ho2 O25 65.6(3) 2_765 2_765
O25 Ho2 O25 88.2(4) 5_767 2_765
O25 Ho2 O25 76.9(3) 3_675 2_765
O25 Ho2 O25 137.93(16) 6_677 2_765
O21 Ho2 O25 65.6(3) . 4_557
O21 Ho2 O25 135.6(2) 3_675 4_557
O21 Ho2 O25 72.5(3) 2_765 4_557
O25 Ho2 O25 76.9(3) 5_767 4_557
O25 Ho2 O25 137.93(17) 3_675 4_557
O25 Ho2 O25 76.9(3) 6_677 4_557
O25 Ho2 O25 137.93(16) 2_765 4_557
O21 Ho2 O25 65.6(3) . .
O21 Ho2 O25 135.6(2) 3_675 .
O21 Ho2 O25 72.5(3) 2_765 .
O25 Ho2 O25 137.93(16) 5_767 .
O25 Ho2 O25 76.9(3) 3_675 .
O25 Ho2 O25 137.93(17) 6_677 .
O25 Ho2 O25 76.9(3) 2_765 .
O25 Ho2 O25 88.2(4) 4_557 .
O21 Ho2 Ti2 130.0(3) . 5_767
O21 Ho2 Ti2 103.6(4) 3_675 5_767
O21 Ho2 Ti2 28.6(2) 2_765 5_767
O25 Ho2 Ti2 37.6(2) 5_767 5_767
O25 Ho2 Ti2 154.5(2) 3_675 5_767
O25 Ho2 Ti2 108.7(2) 6_677 5_767
O25 Ho2 Ti2 77.8(2) 2_765 5_767
O25 Ho2 Ti2 66.3(2) 4_557 5_767
O25 Ho2 Ti2 100.4(2) . 5_767
O21 Ho2 Ti2 28.6(2) . 4_557
O21 Ho2 Ti2 130.0(3) 3_675 4_557
O21 Ho2 Ti2 103.6(4) 2_765 4_557
O25 Ho2 Ti2 108.7(2) 5_767 4_557
O25 Ho2 Ti2 100.4(2) 3_675 4_557
O25 Ho2 Ti2 66.3(2) 6_677 4_557
O25 Ho2 Ti2 154.5(2) 2_765 4_557
O25 Ho2 Ti2 37.6(2) 4_557 4_557
O25 Ho2 Ti2 77.8(2) . 4_557
Ti2 Ho2 Ti2 103.80(4) 5_767 4_557
O21 Ho2 Ti2 103.6(4) . 6_677
O21 Ho2 Ti2 28.6(2) 3_675 6_677
O21 Ho2 Ti2 130.0(4) 2_765 6_677
O25 Ho2 Ti2 66.3(2) 5_767 6_677
O25 Ho2 Ti2 77.8(2) 3_675 6_677
O25 Ho2 Ti2 37.6(2) 6_677 6_677
O25 Ho2 Ti2 100.4(2) 2_765 6_677
O25 Ho2 Ti2 108.7(2) 4_557 6_677
O25 Ho2 Ti2 154.5(2) . 6_677
Ti2 Ho2 Ti2 103.80(4) 5_767 6_677
Ti2 Ho2 Ti2 103.80(4) 4_557 6_677
O3 Ti1 O4 94.5(5) . .
O3 Ti1 O1 104.7(6) . .
O4 Ti1 O1 160.1(6) . .
O3 Ti1 O2 98.6(6) . .
O4 Ti1 O2 95.8(5) . .
O1 Ti1 O2 76.4(4) . .
O3 Ti1 O5 90.5(5) . .
O4 Ti1 O5 94.4(5) . .
O1 Ti1 O5 90.8(4) . .
O2 Ti1 O5 165.8(5) . .
O3 Ti1 O6 169.5(5) . .
O4 Ti1 O6 83.1(4) . .
O1 Ti1 O6 78.9(5) . .
O2 Ti1 O6 91.9(5) . .
O5 Ti1 O6 79.5(4) . .
O3 Ti1 Ti1 90.9(3) . 4_556
O4 Ti1 Ti1 137.3(4) . 4_556
O1 Ti1 Ti1 39.1(3) . 4_556
O2 Ti1 Ti1 41.6(3) . 4_556
O5 Ti1 Ti1 127.9(3) . 4_556
O6 Ti1 Ti1 97.8(3) . 4_556
O3 Ti1 Ho1 136.4(4) . .
O4 Ti1 Ho1 128.1(4) . .
O1 Ti1 Ho1 34.7(4) . .
O2 Ti1 Ho1 87.1(4) . .
O5 Ti1 Ho1 78.8(3) . .
O6 Ti1 Ho1 44.9(3) . .
Ti1 Ti1 Ho1 65.29(4) 4_556 .
O23 Ti2 O24 95.0(5) . .
O23 Ti2 O21 104.3(5) . .
O24 Ti2 O21 160.3(6) . .
O23 Ti2 O22 96.9(6) . .
O24 Ti2 O22 97.4(5) . .
O21 Ti2 O22 76.4(5) . .
O23 Ti2 O26 91.6(5) . .
O24 Ti2 O26 92.9(5) . .
O21 Ti2 O26 90.8(5) . .
O22 Ti2 O26 166.0(5) . .
O23 Ti2 O25 171.4(4) . .
O24 Ti2 O25 81.8(4) . .
O21 Ti2 O25 79.7(5) . .
O22 Ti2 O25 91.5(5) . .
O26 Ti2 O25 80.7(4) . .
O23 Ti2 Ti2 90.3(3) . 4_557
O24 Ti2 Ti2 139.4(3) . 4_557
O21 Ti2 Ti2 38.3(4) . 4_557
O22 Ti2 Ti2 42.0(3) . 4_557
O26 Ti2 Ti2 127.2(3) . 4_557
O25 Ti2 Ti2 97.3(2) . 4_557
O23 Ti2 Ho2 137.2(4) . .
O24 Ti2 Ho2 126.7(3) . .
O21 Ti2 Ho2 35.7(4) . .
O22 Ti2 Ho2 87.7(3) . .
O26 Ti2 Ho2 78.5(3) . .
O25 Ti2 Ho2 44.9(2) . .
Ti2 Ti2 Ho2 65.32(4) 4_557 .
Ti1 O1 Ti1 101.8(6) . 4_556
Ti1 O1 Ho1 116.5(5) . .
Ti1 O1 Ho1 116.5(5) 4_556 .
C2 O2 Ti1 130.1(4) . 4_556
C2 O2 Ti1 130.1(4) . .
Ti1 O2 Ti1 96.8(6) 4_556 .
C3' O3 Ti1 173(2) . .
C3 O3 Ti1 137.8(14) . .
C11 O4 Ti1 139.3(11) . .
C17 O5 Ti1 137.0(11) . .
C17 O6 Ti1 130.6(10) 3_665 .
C17 O6 Ho1 131.4(10) 3_665 .
Ti1 O6 Ho1 97.9(4) . .
Ti2 O21 Ti2 103.4(7) . 4_557
Ti2 O21 Ho2 115.7(5) . .
Ti2 O21 Ho2 115.7(5) 4_557 .
C22 O22 Ti2 130.2(5) . .
C22 O22 Ti2 130.2(5) . 4_557
Ti2 O22 Ti2 96.0(6) . 4_557
C23' O23 Ti2 162.0(19) . .
C23 O23 Ti2 130.2(15) . .
C31 O24 Ti2 141.3(9) . .
C37 O25 Ti2 131.1(10) 2_765 .
C37 O25 Ho2 131.2(10) 2_765 .
Ti2 O25 Ho2 97.4(3) . .
C37 O26 Ti2 137.2(12) . .
O2 C2 C2A 108(2) . .
O2 C2 C2B 110(3) . .
C2A C2 C2B 140(3) . .
O2 C2 H2A 94.3 . .
C2A C2 H2A 94.3 . .
C2B C2 H2A 94.3 . .
C2 C2A H2AA 109.5 . .
C2 C2A H2AB 109.5 . .
H2AA C2A H2AB 109.5 . .
C2 C2A H2AC 109.5 . .
H2AA C2A H2AC 109.5 . .
H2AB C2A H2AC 109.5 . .
C2 C2B H2BA 109.5 . .
C2 C2B H2BB 109.5 . .
H2BA C2B H2BB 109.5 . .
C2 C2B H2BC 109.5 . .
H2BA C2B H2BC 109.5 . .
H2BB C2B H2BC 109.5 . .
C3A C3 O3 107(3) . .
C3A C3 C3B 107(2) . .
O3 C3 C3B 94(3) . .
C3A C3 H3 115.2 . .
O3 C3 H3 115.2 . .
C3B C3 H3 115.2 . .
C3 C3A H3AA 109.5 . .
C3 C3A H3AB 109.5 . .
H3AA C3A H3AB 109.5 . .
C3 C3A H3AC 109.5 . .
H3AA C3A H3AC 109.5 . .
H3AB C3A H3AC 109.5 . .
C3 C3B H3BA 109.5 . .
C3 C3B H3BB 109.5 . .
H3BA C3B H3BB 109.5 . .
C3 C3B H3BC 109.5 . .
H3BA C3B H3BC 109.5 . .
H3BB C3B H3BC 109.5 . .
O3 C3' C3B' 113(4) . .
O3 C3' C3A' 108(4) . .
C3B' C3' C3A' 106(2) . .
O3 C3' H3A' 109.8 . .
C3B' C3' H3A' 109.8 . .
C3A' C3' H3A' 109.8 . .
C3' C3A' H3AD 109.5 . .
C3' C3A' H3AE 109.5 . .
H3AD C3A' H3AE 109.5 . .
C3' C3A' H3AF 109.5 . .
H3AD C3A' H3AF 109.5 . .
H3AE C3A' H3AF 109.5 . .
C3' C3B' H3BD 109.5 . .
C3' C3B' H3BE 109.5 . .
H3BD C3B' H3BE 109.5 . .
C3' C3B' H3BF 109.5 . .
H3BD C3B' H3BF 109.5 . .
H3BE C3B' H3BF 109.5 . .
O4 C11 C16 122.9(15) . .
O4 C11 C12 119.0(17) . .
C16 C11 C12 118.1(17) . .
C13 C12 C11 119(2) . .
C13 C12 H12A 120.6 . .
C11 C12 H12A 120.6 . .
C14 C13 C12 124(2) . .
C14 C13 H13A 117.8 . .
C12 C13 H13A 117.8 . .
C13 C14 C15 118(2) . .
C13 C14 H14A 121.0 . .
C15 C14 H14A 121.0 . .
C14 C15 C16 122(2) . .
C14 C15 H15A 118.9 . .
C16 C15 H15A 118.9 . .
C11 C16 C15 118.5(16) . .
C11 C16 C17 122.8(15) . 3_665
C15 C16 C17 118.6(16) . 3_665
O5 C17 O6 120.9(16) . 2_655
O5 C17 C16 118.0(14) . 2_655
O6 C17 C16 121.0(15) 2_655 2_655
C22A C22 C22B 131(4) . .
C22A C22 O22 106(4) . .
C22B C22 O22 118(3) . .
C22A C22 H22' 97.4 . .
C22B C22 H22' 97.4 . .
O22 C22 H22' 97.4 . .
C22 C22A H22A 109.5 . .
C22 C22A H22B 109.5 . .
H22A C22A H22B 109.5 . .
C22 C22A H22C 109.5 . .
H22A C22A H22C 109.5 . .
H22B C22A H22C 109.5 . .
C22 C22B H22D 109.5 . .
C22 C22B H22E 109.5 . .
H22D C22B H22E 109.5 . .
C22 C22B H22F 109.5 . .
H22D C22B H22F 109.5 . .
H22E C22B H22F 109.5 . .
C23B C23 O23 111(3) . .
C23B C23 C23A 114(3) . .
O23 C23 C23A 103(3) . .
C23B C23 H23A 109.6 . .
O23 C23 H23A 109.6 . .
C23A C23 H23A 109.6 . .
C23 C23A H23B 109.5 . .
C23 C23A H23C 109.5 . .
H23B C23A H23C 109.5 . .
C23 C23A H23D 109.5 . .
H23B C23A H23D 109.5 . .
H23C C23A H23D 109.5 . .
C23 C23B H23E 109.5 . .
C23 C23B H23F 109.5 . .
H23E C23B H23F 109.5 . .
C23 C23B H23G 109.5 . .
H23E C23B H23G 109.5 . .
H23F C23B H23G 109.5 . .
O23 C23' C23D 117(4) . .
O23 C23' C23C 116(4) . .
C23D C23' C23C 111(3) . .
O23 C23' H23H 103.8 . .
C23D C23' H23H 103.8 . .
C23C C23' H23H 103.8 . .
C23' C23C H23I 109.5 . .
C23' C23C H23J 109.5 . .
H23I C23C H23J 109.5 . .
C23' C23C H23K 109.5 . .
H23I C23C H23K 109.5 . .
H23J C23C H23K 109.5 . .
C23' C23D H23L 109.5 . .
C23' C23D H23M 109.5 . .
H23L C23D H23M 109.5 . .
C23' C23D H23N 109.5 . .
H23L C23D H23N 109.5 . .
H23M C23D H23N 109.5 . .
O24 C31 C32 118.4(15) . .
O24 C31 C36 120.5(12) . .
C32 C31 C36 121.1(15) . .
C31 C32 C33 120.9(18) . .
C31 C32 H32A 119.5 . .
C33 C32 H32A 119.5 . .
C32 C33 C34 117.5(18) . .
C32 C33 H33A 121.2 . .
C34 C33 H33A 121.2 . .
C35 C34 C33 120.1(18) . .
C35 C34 H34A 119.9 . .
C33 C34 H34A 119.9 . .
C34 C35 C36 122.0(18) . .
C34 C35 H35A 119.0 . .
C36 C35 H35A 119.0 . .
C35 C36 C31 118.2(15) . .
C35 C36 C37 117.9(15) . 2_765
C31 C36 C37 123.8(14) . 2_765
O26 C37 O25 122.6(15) . 3_675
O26 C37 C36 116.3(15) . 3_675
O25 C37 C36 121.1(14) 3_675 3_675

loop_
_geom_bond_atom_site_label_1
_geom_bond_atom_site_label_2
_geom_bond_distance
_geom_bond_site_symmetry_2
Ho1 O1 2.257(14) .
Ho1 O1 2.257(14) 2_655
Ho1 O1 2.257(14) 3_665
Ho1 O6 2.532(10) 3_665
Ho1 O6 2.532(10) .
Ho1 O6 2.532(10) 5_656
Ho1 O6 2.532(10) 6_666
Ho1 O6 2.532(10) 2_655
Ho1 O6 2.532(10) 4_556
Ho1 Ti1 3.550(2) .
Ho1 Ti1 3.550(2) 5_656
Ho1 Ti1 3.550(2) 2_655
Ho2 O21 2.304(14) .
Ho2 O21 2.304(14) 3_675
Ho2 O21 2.304(14) 2_765
Ho2 O25 2.537(9) 5_767
Ho2 O25 2.537(9) 3_675
Ho2 O25 2.537(9) 6_677
Ho2 O25 2.537(9) 2_765
Ho2 O25 2.537(9) 4_557
Ho2 O25 2.537(9) .
Ho2 Ti2 3.561(3) 5_767
Ho2 Ti2 3.561(3) 4_557
Ho2 Ti2 3.561(3) 6_677
Ti1 O3 1.780(12) .
Ti1 O4 1.869(11) .
Ti1 O1 1.913(9) .
Ti1 O2 1.986(9) .
Ti1 O5 2.014(11) .
Ti1 O6 2.164(11) .
Ti1 Ti1 2.969(5) 4_556
Ti2 O23 1.766(12) .
Ti2 O24 1.867(10) .
Ti2 O21 1.895(10) .
Ti2 O22 2.001(9) .
Ti2 O26 2.001(11) .
Ti2 O25 2.193(10) .
Ti2 Ti2 2.974(4) 4_557
O2 C2 1.52(3) .
O3 C3' 1.36(5) .
O3 C3 1.49(2) .
O4 C11 1.33(2) .
O5 C17 1.25(2) .
O6 C17 1.32(2) 3_665
O22 C22 1.44(3) .
O23 C23' 1.43(3) .
O23 C23 1.46(3) .
O24 C31 1.341(18) .
O25 C37 1.281(19) 2_765
O26 C37 1.245(18) .
C2 C2A 1.54(5) .
C2 C2B 1.62(6) .
C2 H2A 1.0000 .
C2A H2AA 0.9800 .
C2A H2AB 0.9800 .
C2A H2AC 0.9800 .
C2B H2BA 0.9800 .
C2B H2BB 0.9800 .
C2B H2BC 0.9800 .
C3 C3A 1.48(3) .
C3 C3B 1.52(3) .
C3 H3 1.0000 .
C3A H3AA 0.9800 .
C3A H3AB 0.9800 .
C3A H3AC 0.9800 .
C3B H3BA 0.9800 .
C3B H3BB 0.9800 .
C3B H3BC 0.9800 .
C3' C3B' 1.50(3) .
C3' C3A' 1.50(3) .
C3' H3A' 1.0000 .
C3A' H3AD 0.9800 .
C3A' H3AE 0.9800 .
C3A' H3AF 0.9800 .
C3B' H3BD 0.9800 .
C3B' H3BE 0.9800 .
C3B' H3BF 0.9800 .
C11 C16 1.40(2) .
C11 C12 1.42(2) .
C12 C13 1.39(3) .
C12 H12A 0.9500 .
C13 C14 1.31(3) .
C13 H13A 0.9500 .
C14 C15 1.37(3) .
C14 H14A 0.9500 .
C15 C16 1.42(3) .
C15 H15A 0.9500 .
C16 C17 1.48(2) 3_665
C22 C22A 1.34(7) .
C22 C22B 1.39(5) .
C22 H22' 1.0000 .
C22A H22A 0.9800 .
C22A H22B 0.9800 .
C22A H22C 0.9800 .
C22B H22D 0.9800 .
C22B H22E 0.9800 .
C22B H22F 0.9800 .
C23 C23B 1.45(3) .
C23 C23A 1.48(3) .
C23 H23A 1.0000 .
C23A H23B 0.9800 .
C23A H23C 0.9800 .
C23A H23D 0.9800 .
C23B H23E 0.9800 .
C23B H23F 0.9800 .
C23B H23G 0.9800 .
C23' C23D 1.47(3) .
C23' C23C 1.47(3) .
C23' H23H 1.0000 .
C23C H23I 0.9800 .
C23C H23J 0.9800 .
C23C H23K 0.9800 .
C23D H23L 0.9800 .
C23D H23M 0.9800 .
C23D H23N 0.9800 .
C31 C32 1.40(2) .
C31 C36 1.40(2) .
C32 C33 1.40(3) .
C32 H32A 0.9500 .
C33 C34 1.44(3) .
C33 H33A 0.9500 .
C34 C35 1.38(3) .
C34 H34A 0.9500 .
C35 C36 1.39(2) .
C35 H35A 0.9500 .
C36 C37 1.48(2) 2_765
